data_7214664
loop_
_publ_author_name
'Wang, Xiuli'
'Xu, Chuang'
'Lin, Hongyan'
'Liu, Guocheng'
'Yang, Song'
'Gao, Qiang'
'Tian, Aixiang'

_publ_section_title
;
 Tuning the architectures of polyoxometalate-templated complexes by
 changing the spacer lengths of bis-pyridyl-bis-amide ligands (L): from 1D
 chains to 2D networks based on different (CuL)n loops
;
_journal_issue 18
_journal_name_full CrystEngComm
_journal_page_first 5836
_journal_paper_doi 10.1039/c2ce25371b
_journal_volume 14
_journal_year 2012
_chemical_formula_sum 'C42 H58 Cu2 Mo12 N12 O54 Si'
_chemical_formula_weight 2901.45
_chemical_name_systematic
;
?
;
_space_group_IT_number 2
_symmetry_cell_setting triclinic
_symmetry_space_group_name_Hall '-P 1'
_symmetry_space_group_name_H-M 'P -1'
_atom_sites_solution_hydrogens geom
_atom_sites_solution_primary direct
_atom_sites_solution_secondary difmap
_audit_creation_method SHELXL-97
_cell_angle_alpha 97.25(3)
_cell_angle_beta 102.28(3)
_cell_angle_gamma 110.37(3)
_cell_formula_units_Z 1
_cell_length_a 12.03(2)
_cell_length_b 12.18(2)
_cell_length_c 15.34(3)
_cell_measurement_temperature 293(2)
_cell_volume 2009(6)
_computing_structure_refinement 'SHELXL-97 (Sheldrick, 2008)'
_computing_structure_solution 'SHELXS-97 (Sheldrick, 2008)'
_diffrn_ambient_temperature 293(2)
_diffrn_measured_fraction_theta_full 0.983
_diffrn_measured_fraction_theta_max 0.983
_diffrn_radiation_monochromator graphite
_diffrn_radiation_source 'fine-focus sealed tube'
_diffrn_radiation_type MoK\a
_diffrn_radiation_wavelength 0.71073
_diffrn_reflns_av_R_equivalents 0.0332
_diffrn_reflns_av_sigmaI/netI 0.0737
_diffrn_reflns_limit_h_max 14
_diffrn_reflns_limit_h_min -14
_diffrn_reflns_limit_k_max 14
_diffrn_reflns_limit_k_min -14
_diffrn_reflns_limit_l_max 18
_diffrn_reflns_limit_l_min -13
_diffrn_reflns_number 9796
_diffrn_reflns_theta_full 25.00
_diffrn_reflns_theta_max 25.00
_diffrn_reflns_theta_min 1.39
_exptl_absorpt_coefficient_mu 2.448
_exptl_absorpt_correction_T_max 0.6954
_exptl_absorpt_correction_T_min 0.6810
_exptl_absorpt_correction_type empirical
_exptl_crystal_colour green
_exptl_crystal_density_diffrn 2.398
_exptl_crystal_density_method 'not measured'
_exptl_crystal_description block
_exptl_crystal_F_000 1402
_exptl_crystal_size_max 0.17
_exptl_crystal_size_mid 0.17
_exptl_crystal_size_min 0.16
_refine_diff_density_max 1.422
_refine_diff_density_min -1.638
_refine_diff_density_rms 0.198
_refine_ls_extinction_method none
_refine_ls_goodness_of_fit_ref 1.071
_refine_ls_hydrogen_treatment constr
_refine_ls_matrix_type full
_refine_ls_number_parameters 602
_refine_ls_number_reflns 6963
_refine_ls_number_restraints 14
_refine_ls_restrained_S_all 1.082
_refine_ls_R_factor_all 0.0907
_refine_ls_R_factor_gt 0.0639
_refine_ls_shift/su_max 0.000
_refine_ls_shift/su_mean 0.000
_refine_ls_structure_factor_coef Fsqd
_refine_ls_weighting_details 'calc w=1/[\s^2^(Fo^2^)+(0.0729P)^2^+17.1499P] where P=(Fo^2^+2Fc^2^)/3'
_refine_ls_weighting_scheme calc
_refine_ls_wR_factor_gt 0.1561
_refine_ls_wR_factor_ref 0.1745
_reflns_number_gt 5136
_reflns_number_total 6963
_reflns_threshold_expression >2sigma(I)
_cod_data_source_file c2ce25371b.txt
_cod_data_source_block 1
_cod_depositor_comments
;
The following automatic conversions were performed:

'_symmetry_cell_setting' value 'Triclinic' changed to 'triclinic'
according to
/usr/data/users/saulius/automatic-downloads/retrospective/RSC/lib/dictionaries/cif_core.dic
dictionary named 'cif_core.dic' version 2.4.2 from 2011-04-26.

Automatic conversion script
Id: cif_fix_values 2281 2013-09-26 08:29:07Z andrius 
;
_cod_original_cell_volume 2009(7)
_cod_database_code 7214664

loop_
_symmetry_equiv_pos_as_xyz
'x, y, z'
'-x, -y, -z'

loop_
_atom_site_label
_atom_site_type_symbol
_atom_site_fract_x
_atom_site_fract_y
_atom_site_fract_z
_atom_site_U_iso_or_equiv
_atom_site_adp_type
_atom_site_occupancy
_atom_site_symmetry_multiplicity
_atom_site_calc_flag
_atom_site_refinement_flags
_atom_site_disorder_assembly
_atom_site_disorder_group
Cu1 Cu 0.22341(13) 0.47476(13) 1.30627(11) 0.0421(4) Uani 1 1 d . . .
Si1 Si 0.5000 1.0000 1.0000 0.0292(9) Uani 1 2 d S . .
Mo1 Mo 0.72877(9) 1.06360(9) 1.21081(7) 0.0348(3) Uani 1 1 d . . .
Mo2 Mo 0.40974(14) 0.89026(12) 1.18737(8) 0.0598(4) Uani 1 1 d U . .
Mo3 Mo 0.34788(14) 0.68360(9) 0.97757(7) 0.0557(4) Uani 1 1 d . . .
Mo4 Mo 0.68055(9) 0.82178(9) 1.02805(7) 0.0332(3) Uani 1 1 d . . .
Mo5 Mo 0.48862(11) 0.79463(9) 0.80652(7) 0.0455(3) Uani 1 1 d . . .
Mo6 Mo 0.82037(10) 1.12565(10) 1.01010(7) 0.0424(3) Uani 1 1 d . . .
O1 O 0.5368(11) 1.0351(12) 1.1133(8) 0.023(3) Uani 0.50 1 d P . .
O2 O 0.6243(12) 0.9948(12) 1.0453(9) 0.026(3) Uani 0.50 1 d P . .
O3 O 0.3785(12) 0.8906(11) 1.0276(8) 0.023(3) Uani 0.50 1 d P . .
O4 O 0.4859(12) 1.1268(11) 1.0333(8) 0.021(3) Uani 0.50 1 d P . .
O5 O 0.593(2) 0.9495(16) 1.2592(14) 0.050(3) Uani 0.509(17) 1 d PU A 1
O5' O 0.559(2) 0.9288(16) 1.2053(15) 0.050(3) Uani 0.491(17) 1 d PU A 2
O6 O 0.3432(14) 0.7181(13) 1.1165(9) 0.034(3) Uani 0.527(12) 1 d P A 1
O6' O 0.4203(16) 0.7803(15) 1.1109(11) 0.034(3) Uani 0.473(12) 1 d P A 2
O7 O 0.5431(16) 0.6901(14) 1.0227(11) 0.031(3) Uani 0.507(14) 1 d P A 1
O7' O 0.5163(17) 0.7352(15) 1.0294(12) 0.031(3) Uani 0.493(14) 1 d P A 2
O8 O 0.7268(8) 0.9053(8) 1.1476(6) 0.054(2) Uani 1 1 d . A .
O9 O 0.3877(16) 0.6604(13) 0.8587(10) 0.033(3) Uani 0.521(14) 1 d P A 1
O9' O 0.3629(17) 0.7116(14) 0.8720(11) 0.033(3) Uani 0.479(14) 1 d P A 2
O10 O 0.2521(14) 0.7512(13) 0.9547(10) 0.032(3) Uani 0.506(12) 1 d P . 1
O10' O 0.1775(15) 0.6962(14) 0.9634(10) 0.032(3) Uani 0.494(12) 1 d P . 2
O11 O 0.7988(9) 0.9704(7) 1.0025(6) 0.059(3) Uani 1 1 d . A .
O12 O 0.6363(15) 0.7679(15) 0.8855(10) 0.032(3) Uani 0.502(13) 1 d P A 1
O12' O 0.6035(15) 0.8139(15) 0.8958(10) 0.032(3) Uani 0.498(13) 1 d P A 2
O13 O 0.5724(11) 0.9374(10) 0.7798(11) 0.111(5) Uani 1 1 d . . .
O14 O 0.7185(13) 1.0889(12) 0.8966(9) 0.031(2) Uani 0.524(11) 1 d P . 1
O14' O 0.7916(15) 1.1467(14) 0.8849(10) 0.031(2) Uani 0.476(11) 1 d P . 2
O15 O 0.8263(9) 1.1377(7) 1.1441(6) 0.056(3) Uani 1 1 d . A .
O16 O 0.8311(12) 1.0843(8) 1.3106(6) 0.088(4) Uani 1 1 d . A .
O17 O 0.3531(8) 0.8438(8) 1.2751(5) 0.047(2) Uani 1 1 d . A .
O18 O 0.2823(7) 0.5360(7) 0.9740(6) 0.047(2) Uani 1 1 d . A .
O19 O 0.7677(12) 0.7389(10) 1.0349(7) 0.081(4) Uani 1 1 d . A .
O20 O 0.4652(9) 0.6888(9) 0.7147(6) 0.061(3) Uani 1 1 d . A .
O21 O 0.9716(9) 1.1967(9) 1.0225(7) 0.074(3) Uani 1 1 d . A .
O22 O -0.1915(8) 0.2396(9) 1.5271(7) 0.062(3) Uani 1 1 d . . .
O23 O 0.2491(9) 0.2906(10) 1.5645(6) 0.064(3) Uani 1 1 d . . .
O24 O 0.4756(8) 0.2367(8) 1.4779(6) 0.051(2) Uani 1 1 d . . .
O25 O 0.6683(10) 1.1768(10) 1.2379(10) 0.089(3) Uani 1 1 d U . .
N1 N 0.0609(9) 0.4333(9) 1.3426(7) 0.044(2) Uani 1 1 d . . .
N2 N 0.6222(9) 0.4787(9) 1.7369(7) 0.044(2) Uani 1 1 d . . .
N3 N -0.0069(9) 0.2258(10) 1.5396(7) 0.053(3) Uani 1 1 d . . .
H3B H 0.0598 0.2459 1.5227 0.063 Uiso 1 1 calc R . .
N4 N 0.2011(9) 0.1988(10) 1.6805(8) 0.054(3) Uani 1 1 d . . .
H4B H 0.2208 0.2035 1.7386 0.065 Uiso 1 1 calc R . .
N5 N 0.2114(9) 0.3050(9) 1.2952(7) 0.043(2) Uani 1 1 d . . .
N6 N 0.3659(9) 0.0366(9) 1.4424(7) 0.047(3) Uani 1 1 d . . .
H6A H 0.3013 -0.0219 1.4075 0.056 Uiso 1 1 calc R . .
C1 C 0.2980(9) 0.2788(11) 1.3565(8) 0.038(3) Uani 1 1 d . . .
H1A H 0.3610 0.3411 1.4010 0.045 Uiso 1 1 calc R . .
C2 C 0.1225(11) 0.2092(12) 1.2281(9) 0.050(3) Uani 1 1 d . . .
H2A H 0.0614 0.2234 1.1885 0.060 Uiso 1 1 calc R . .
C3 C 0.1199(11) 0.0946(12) 1.2169(9) 0.047(3) Uani 1 1 d . . .
H3A H 0.0634 0.0352 1.1672 0.056 Uiso 1 1 calc R . .
C4 C 0.2026(11) 0.0679(10) 1.2808(7) 0.038(3) Uani 1 1 d . . .
H4A H 0.1990 -0.0102 1.2766 0.046 Uiso 1 1 calc R . .
C5 C 0.2925(9) 0.1631(10) 1.3526(7) 0.029(2) Uani 1 1 d . . .
C6 C 0.3869(10) 0.1479(10) 1.4266(7) 0.034(3) Uani 1 1 d . . .
C7 C 0.4481(12) 0.0082(13) 1.5169(9) 0.053(3) Uani 1 1 d . . .
H7A H 0.4009 -0.0646 1.5335 0.064 Uiso 1 1 calc R . .
H7B H 0.4816 0.0732 1.5707 0.064 Uiso 1 1 calc R . .
C8 C 0.0415(10) 0.3690(11) 1.4069(8) 0.042(3) Uani 1 1 d . . .
H8A H 0.1016 0.3422 1.4332 0.050 Uiso 1 1 calc R . .
C9 C -0.0216(12) 0.4783(13) 1.3066(10) 0.056(4) Uani 1 1 d . . .
H9A H -0.0045 0.5281 1.2658 0.067 Uiso 1 1 calc R . .
C10 C -0.1364(12) 0.4499(13) 1.3308(12) 0.069(5) Uani 1 1 d . . .
H10A H -0.1961 0.4755 1.3020 0.083 Uiso 1 1 calc R . .
C11 C -0.1565(11) 0.3840(11) 1.3975(10) 0.051(3) Uani 1 1 d . . .
H11A H -0.2278 0.3688 1.4164 0.062 Uiso 1 1 calc R . .
C12 C -0.0677(10) 0.3405(10) 1.4360(8) 0.037(3) Uani 1 1 d . . .
C13 C -0.0909(10) 0.2659(11) 1.5053(8) 0.041(3) Uani 1 1 d . . .
C14 C -0.0219(14) 0.1486(16) 1.6054(11) 0.075(5) Uani 1 1 d . . .
H14A H -0.0998 0.0800 1.5814 0.090 Uiso 1 1 calc R . .
H14B H -0.0236 0.1928 1.6620 0.090 Uiso 1 1 calc R . .
C15 C 0.0837(14) 0.1048(14) 1.6246(12) 0.071(5) Uani 1 1 d . . .
H15A H 0.0615 0.0391 1.6557 0.086 Uiso 1 1 calc R . .
H15B H 0.0945 0.0740 1.5669 0.086 Uiso 1 1 calc R . .
C16 C 0.2821(13) 0.2804(12) 1.6450(9) 0.050(3) Uani 1 1 d . . .
C17 C 0.4020(11) 0.3650(11) 1.7128(8) 0.039(3) Uani 1 1 d . . .
C18 C 0.4123(12) 0.4148(12) 1.8034(8) 0.045(3) Uani 1 1 d . . .
H18A H 0.3429 0.3954 1.8252 0.054 Uiso 1 1 calc R . .
C19 C 0.5246(13) 0.4917(13) 1.8592(9) 0.054(3) Uani 1 1 d . . .
H19A H 0.5327 0.5217 1.9201 0.065 Uiso 1 1 calc R . .
C20 C 0.6306(12) 0.5266(12) 1.8241(9) 0.048(3) Uani 1 1 d . . .
H20A H 0.7058 0.5826 1.8616 0.058 Uiso 1 1 calc R . .
C21 C 0.5090(10) 0.4008(10) 1.6809(8) 0.034(3) Uani 1 1 d . . .
H21A H 0.5023 0.3706 1.6204 0.040 Uiso 1 1 calc R . .
O1W O 0.2483(9) 0.6480(8) 1.3378(6) 0.055(2) Uani 1 1 d . . .
O2W O 0.6528(8) 0.4758(8) 1.5133(6) 0.055(2) Uani 1 1 d . . .
O3W O 0.8997(12) 0.5378(12) 1.8527(8) 0.101(4) Uani 1 1 d . . .
O4W O 1.0073(19) 0.342(2) 1.8626(17) 0.230(13) Uani 1 1 d . . .

loop_
_atom_site_aniso_label
_atom_site_aniso_U_11
_atom_site_aniso_U_22
_atom_site_aniso_U_33
_atom_site_aniso_U_23
_atom_site_aniso_U_13
_atom_site_aniso_U_12
Cu1 0.0337(8) 0.0379(8) 0.0586(10) 0.0234(7) 0.0121(7) 0.0146(7)
Si1 0.040(2) 0.029(2) 0.022(2) 0.0069(17) 0.0107(18) 0.015(2)
Mo1 0.0340(6) 0.0396(6) 0.0351(5) 0.0160(5) 0.0082(4) 0.0174(5)
Mo2 0.1199(12) 0.0659(8) 0.0428(7) 0.0388(6) 0.0538(7) 0.0665(8)
Mo3 0.1029(11) 0.0265(6) 0.0271(6) 0.0070(4) 0.0015(6) 0.0217(6)
Mo4 0.0336(6) 0.0335(5) 0.0323(5) 0.0108(4) 0.0052(4) 0.0138(4)
Mo5 0.0663(8) 0.0283(5) 0.0423(6) 0.0032(5) 0.0351(6) 0.0086(5)
Mo6 0.0397(6) 0.0535(7) 0.0351(6) -0.0001(5) 0.0018(5) 0.0277(5)
O1 0.019(7) 0.033(8) 0.020(7) 0.011(6) 0.010(6) 0.008(6)
O2 0.019(7) 0.037(8) 0.027(7) 0.021(6) 0.003(6) 0.016(6)
O3 0.036(8) 0.017(7) 0.018(7) 0.011(6) 0.013(6) 0.008(6)
O4 0.025(7) 0.020(7) 0.015(6) 0.005(5) 0.007(6) 0.006(6)
O5 0.096(4) 0.033(5) 0.041(7) 0.020(6) 0.051(5) 0.027(5)
O5' 0.096(4) 0.033(5) 0.041(7) 0.020(6) 0.051(5) 0.027(5)
O6 0.045(8) 0.037(7) 0.032(5) 0.020(5) 0.017(6) 0.022(6)
O6' 0.045(8) 0.037(7) 0.032(5) 0.020(5) 0.017(6) 0.022(6)
O7 0.044(8) 0.017(8) 0.032(5) 0.006(6) 0.004(5) 0.016(5)
O7' 0.044(8) 0.017(8) 0.032(5) 0.006(6) 0.004(5) 0.016(5)
O8 0.063(6) 0.040(5) 0.044(5) 0.001(4) 0.020(5) 0.002(4)
O9 0.053(8) 0.008(7) 0.028(6) 0.003(6) 0.004(5) 0.003(6)
O9' 0.053(8) 0.008(7) 0.028(6) 0.003(6) 0.004(5) 0.003(6)
O10 0.037(8) 0.030(7) 0.027(5) 0.012(5) 0.006(6) 0.010(6)
O10' 0.037(8) 0.030(7) 0.027(5) 0.012(5) 0.006(6) 0.010(6)
O11 0.079(7) 0.038(5) 0.048(5) -0.005(4) 0.041(5) -0.001(5)
O12 0.032(7) 0.044(9) 0.029(5) 0.013(6) 0.011(5) 0.023(5)
O12' 0.032(7) 0.044(9) 0.029(5) 0.013(6) 0.011(5) 0.023(5)
O13 0.094(9) 0.066(7) 0.249(17) 0.092(9) 0.130(11) 0.054(7)
O14 0.040(7) 0.029(7) 0.025(5) 0.008(5) 0.018(5) 0.010(5)
O14' 0.040(7) 0.029(7) 0.025(5) 0.008(5) 0.018(5) 0.010(5)
O15 0.075(7) 0.024(4) 0.056(6) 0.001(4) 0.035(5) -0.004(4)
O16 0.156(11) 0.043(6) 0.032(5) -0.009(4) -0.034(6) 0.039(7)
O17 0.047(5) 0.057(5) 0.031(4) 0.022(4) 0.013(4) 0.009(4)
O18 0.033(5) 0.034(5) 0.071(6) 0.025(4) 0.008(4) 0.008(4)
O19 0.145(10) 0.093(8) 0.077(7) 0.053(6) 0.068(7) 0.097(8)
O20 0.072(7) 0.074(7) 0.036(5) -0.010(5) 0.003(5) 0.041(6)
O21 0.059(6) 0.059(6) 0.083(8) -0.007(6) 0.047(6) -0.012(5)
O22 0.041(5) 0.080(7) 0.071(7) 0.020(6) 0.032(5) 0.018(5)
O23 0.066(7) 0.093(8) 0.040(5) 0.026(5) 0.019(5) 0.034(6)
O24 0.045(5) 0.046(5) 0.047(5) 0.006(4) -0.008(4) 0.014(4)
O25 0.075(6) 0.068(6) 0.163(9) 0.051(6) 0.079(6) 0.039(5)
N1 0.028(5) 0.042(6) 0.059(7) 0.018(5) 0.004(5) 0.014(5)
N2 0.039(6) 0.049(6) 0.046(6) 0.016(5) 0.005(5) 0.020(5)
N3 0.037(6) 0.076(8) 0.055(7) 0.038(6) 0.023(5) 0.021(6)
N4 0.037(6) 0.063(7) 0.058(7) 0.034(6) 0.010(5) 0.009(6)
N5 0.028(5) 0.056(6) 0.053(6) 0.023(5) 0.007(5) 0.024(5)
N6 0.036(6) 0.046(6) 0.055(7) 0.013(5) -0.005(5) 0.023(5)
C1 0.016(5) 0.057(8) 0.046(7) 0.018(6) 0.007(5) 0.020(5)
C2 0.034(7) 0.056(8) 0.045(7) 0.009(6) -0.012(6) 0.016(6)
C3 0.032(7) 0.046(7) 0.049(8) 0.011(6) -0.002(6) 0.005(6)
C4 0.052(8) 0.031(6) 0.034(6) 0.013(5) 0.013(6) 0.016(6)
C5 0.016(5) 0.036(6) 0.039(6) 0.008(5) 0.007(5) 0.015(5)
C6 0.031(6) 0.041(7) 0.031(6) 0.004(5) 0.007(5) 0.017(5)
C7 0.050(8) 0.051(8) 0.050(8) 0.009(6) 0.000(6) 0.018(7)
C8 0.025(6) 0.042(7) 0.055(8) 0.014(6) 0.009(5) 0.010(5)
C9 0.037(7) 0.060(9) 0.071(10) 0.026(7) 0.000(7) 0.025(7)
C10 0.029(7) 0.054(9) 0.117(14) 0.023(9) -0.006(8) 0.020(7)
C11 0.023(6) 0.039(7) 0.077(10) 0.000(7) 0.004(6) 0.004(6)
C12 0.025(6) 0.039(6) 0.038(6) 0.000(5) 0.000(5) 0.010(5)
C13 0.023(6) 0.044(7) 0.049(7) -0.001(6) 0.007(5) 0.008(5)
C14 0.060(10) 0.095(13) 0.070(11) 0.046(10) 0.021(8) 0.018(9)
C15 0.057(10) 0.067(10) 0.089(12) 0.040(9) 0.018(9) 0.017(8)
C16 0.059(9) 0.056(8) 0.046(8) 0.018(7) 0.022(7) 0.029(7)
C17 0.033(6) 0.043(7) 0.043(7) 0.015(6) 0.011(5) 0.014(6)
C18 0.052(8) 0.056(8) 0.040(7) 0.021(6) 0.020(6) 0.027(7)
C19 0.063(9) 0.063(9) 0.041(7) 0.013(7) 0.015(7) 0.029(8)
C20 0.050(8) 0.046(7) 0.039(7) 0.001(6) 0.003(6) 0.015(6)
C21 0.028(6) 0.048(7) 0.031(6) 0.012(5) 0.013(5) 0.017(5)
O1W 0.067(6) 0.038(5) 0.069(6) 0.018(5) 0.036(5) 0.019(5)
O2W 0.046(5) 0.056(6) 0.058(6) 0.009(5) 0.014(4) 0.016(5)
O3W 0.102(10) 0.118(11) 0.067(8) 0.012(7) -0.001(7) 0.041(9)
O4W 0.153(17) 0.30(3) 0.24(2) 0.22(2) 0.042(16) 0.045(18)

loop_
_atom_type_symbol
_atom_type_description
_atom_type_scat_dispersion_real
_atom_type_scat_dispersion_imag
_atom_type_scat_source
C C 0.0033 0.0016 'International Tables Vol C Tables 4.2.6.8 and 6.1.1.4'
H H 0.0000 0.0000 'International Tables Vol C Tables 4.2.6.8 and 6.1.1.4'
N N 0.0061 0.0033 'International Tables Vol C Tables 4.2.6.8 and 6.1.1.4'
O O 0.0106 0.0060 'International Tables Vol C Tables 4.2.6.8 and 6.1.1.4'
Si Si 0.0817 0.0704 'International Tables Vol C Tables 4.2.6.8 and 6.1.1.4'
Cu Cu 0.3201 1.2651 'International Tables Vol C Tables 4.2.6.8 and 6.1.1.4'
Mo Mo -1.6832 0.6857 'International Tables Vol C Tables 4.2.6.8 and 6.1.1.4'

loop_
_geom_angle_atom_site_label_1
_geom_angle_atom_site_label_2
_geom_angle_atom_site_label_3
_geom_angle
_geom_angle_site_symmetry_1
_geom_angle_site_symmetry_3
N5 Cu1 O1W 171.2(4) . .
N5 Cu1 N2 91.1(4) . 2_668
O1W Cu1 N2 90.0(4) . 2_668
N5 Cu1 N1 91.7(4) . .
O1W Cu1 N1 87.8(4) . .
N2 Cu1 N1 175.6(4) 2_668 .
O2 Si1 O2 179.997(7) 2_677 .
O2 Si1 O4 115.2(7) 2_677 2_677
O2 Si1 O4 64.8(7) . 2_677
O2 Si1 O4 64.8(7) 2_677 .
O2 Si1 O4 115.2(7) . .
O4 Si1 O4 179.998(8) 2_677 .
O2 Si1 O1 67.2(7) 2_677 2_677
O2 Si1 O1 112.8(7) . 2_677
O4 Si1 O1 70.6(6) 2_677 2_677
O4 Si1 O1 109.4(6) . 2_677
O2 Si1 O1 112.8(7) 2_677 .
O2 Si1 O1 67.2(7) . .
O4 Si1 O1 109.4(6) 2_677 .
O4 Si1 O1 70.6(6) . .
O1 Si1 O1 180.0(9) 2_677 .
O2 Si1 O3 69.7(7) 2_677 .
O2 Si1 O3 110.3(7) . .
O4 Si1 O3 75.9(6) 2_677 .
O4 Si1 O3 104.1(6) . .
O1 Si1 O3 104.0(6) 2_677 .
O1 Si1 O3 76.0(6) . .
O2 Si1 O3 110.3(7) 2_677 2_677
O2 Si1 O3 69.7(7) . 2_677
O4 Si1 O3 104.1(6) 2_677 2_677
O4 Si1 O3 75.9(6) . 2_677
O1 Si1 O3 76.0(6) 2_677 2_677
O1 Si1 O3 104.0(6) . 2_677
O3 Si1 O3 179.999(3) . 2_677
O16 Mo1 O15 102.2(6) . .
O16 Mo1 O25 101.3(6) . .
O15 Mo1 O25 98.8(5) . .
O16 Mo1 O8 98.5(4) . .
O15 Mo1 O8 88.2(4) . .
O25 Mo1 O8 157.1(5) . .
O16 Mo1 O5' 109.4(8) . .
O15 Mo1 O5' 145.0(7) . .
O25 Mo1 O5' 89.7(6) . .
O8 Mo1 O5' 72.8(6) . .
O16 Mo1 O5 88.5(8) . .
O15 Mo1 O5 166.7(7) . .
O25 Mo1 O5 86.6(6) . .
O8 Mo1 O5 82.4(6) . .
O5' Mo1 O5 22.1(6) . .
O16 Mo1 O1 156.4(6) . .
O15 Mo1 O1 98.6(5) . .
O25 Mo1 O1 64.2(6) . .
O8 Mo1 O1 93.2(4) . .
O5' Mo1 O1 54.9(7) . .
O5 Mo1 O1 72.7(7) . .
O16 Mo1 O2 158.8(5) . .
O15 Mo1 O2 68.3(4) . .
O25 Mo1 O2 99.0(5) . .
O8 Mo1 O2 63.3(4) . .
O5' Mo1 O2 76.8(7) . .
O5 Mo1 O2 98.9(7) . .
O1 Mo1 O2 43.0(4) . .
O5' Mo2 O17 115.1(8) . .
O5' Mo2 O6' 76.7(9) . .
O17 Mo2 O6' 115.4(6) . .
O5' Mo2 O14 136.5(8) . 2_677
O17 Mo2 O14 107.0(5) . 2_677
O6' Mo2 O14 95.0(7) . 2_677
O5' Mo2 O13 92.5(7) . 2_677
O17 Mo2 O13 97.1(5) . 2_677
O6' Mo2 O13 147.3(6) . 2_677
O14 Mo2 O13 71.6(6) 2_677 2_677
O5' Mo2 O6 101.8(8) . .
O17 Mo2 O6 90.6(5) . .
O6' Mo2 O6 29.6(6) . .
O14 Mo2 O6 87.5(6) 2_677 .
O13 Mo2 O6 159.1(6) 2_677 .
O5' Mo2 O5 21.5(6) . .
O17 Mo2 O5 95.5(6) . .
O6' Mo2 O5 92.8(8) . .
O14 Mo2 O5 150.1(6) 2_677 .
O13 Mo2 O5 86.5(6) 2_677 .
O6 Mo2 O5 112.2(6) . .
O5' Mo2 O14' 160.2(8) . 2_677
O17 Mo2 O14' 84.7(5) . 2_677
O6' Mo2 O14' 95.0(7) . 2_677
O14 Mo2 O14' 24.9(5) 2_677 2_677
O13 Mo2 O14' 84.9(5) 2_677 2_677
O6 Mo2 O14' 76.4(6) . 2_677
O5 Mo2 O14' 171.3(6) . 2_677
O5' Mo2 O3 92.7(8) . .
O17 Mo2 O3 149.9(4) . .
O6' Mo2 O3 57.8(6) . .
O14 Mo2 O3 49.8(5) 2_677 .
O13 Mo2 O3 92.7(5) 2_677 .
O6 Mo2 O3 71.6(5) . .
O5 Mo2 O3 113.6(6) . .
O14' Mo2 O3 67.8(5) 2_677 .
O5' Mo2 O1 56.1(7) . .
O17 Mo2 O1 155.4(4) . .
O6' Mo2 O1 86.2(6) . .
O14 Mo2 O1 81.0(5) 2_677 .
O13 Mo2 O1 62.7(4) 2_677 .
O6 Mo2 O1 113.2(5) . .
O5 Mo2 O1 70.7(6) . .
O14' Mo2 O1 105.9(5) 2_677 .
O3 Mo2 O1 51.4(5) . .
O10 Mo3 O18 115.6(6) . .
O10 Mo3 O9' 79.4(8) . .
O18 Mo3 O9' 112.1(6) . .
O10 Mo3 O7' 134.6(8) . .
O18 Mo3 O7' 108.5(6) . .
O9' Mo3 O7' 94.0(8) . .
O10 Mo3 O9 101.1(7) . .
O18 Mo3 O9 94.6(5) . .
O9' Mo3 O9 23.5(6) . .
O7' Mo3 O9 85.1(7) . .
O10 Mo3 O6' 92.1(7) . .
O18 Mo3 O6' 110.6(5) . .
O9' Mo3 O6' 135.8(7) . .
O7' Mo3 O6' 61.9(7) . .
O9 Mo3 O6' 143.0(7) . .
O10 Mo3 O10' 26.9(6) . .
O18 Mo3 O10' 89.9(5) . .
O9' Mo3 O10' 96.3(8) . .
O7' Mo3 O10' 153.6(7) . .
O9 Mo3 O10' 112.8(6) . .
O6' Mo3 O10' 94.4(6) . .
O10 Mo3 O6 87.3(6) . .
O18 Mo3 O6 88.5(5) . .
O9' Mo3 O6 158.8(7) . .
O7' Mo3 O6 83.6(7) . .
O9 Mo3 O6 168.7(6) . .
O6' Mo3 O6 27.5(5) . .
O10' Mo3 O6 78.1(6) . .
O10 Mo3 O7 150.6(7) . .
O18 Mo3 O7 93.6(5) . .
O9' Mo3 O7 92.7(8) . .
O7' Mo3 O7 16.9(5) . .
O9 Mo3 O7 78.0(7) . .
O6' Mo3 O7 73.9(6) . .
O10' Mo3 O7 168.3(6) . .
O6 Mo3 O7 90.9(6) . .
O10 Mo3 O3 50.2(6) . .
O18 Mo3 O3 153.0(4) . .
O9' Mo3 O3 89.2(6) . .
O7' Mo3 O3 85.2(6) . .
O9 Mo3 O3 110.0(5) . .
O6' Mo3 O3 54.7(5) . .
O10' Mo3 O3 70.8(5) . .
O6 Mo3 O3 69.6(5) . .
O7 Mo3 O3 102.0(5) . .
O19 Mo4 O7 91.0(7) . .
O19 Mo4 O8 101.6(5) . .
O7 Mo4 O8 103.1(6) . .
O19 Mo4 O7' 113.2(7) . .
O7 Mo4 O7' 22.6(5) . .
O8 Mo4 O7' 93.6(6) . .
O19 Mo4 O12' 110.0(6) . .
O7 Mo4 O12' 87.9(7) . .
O8 Mo4 O12' 146.4(6) . .
O7' Mo4 O12' 84.5(7) . .
O19 Mo4 O11 99.4(5) . .
O7 Mo4 O11 163.7(6) . .
O8 Mo4 O11 87.2(4) . .
O7' Mo4 O11 146.5(6) . .
O12' Mo4 O11 76.8(6) . .
O19 Mo4 O12 87.5(6) . .
O7 Mo4 O12 86.9(7) . .
O8 Mo4 O12 166.2(5) . .
O7' Mo4 O12 92.2(7) . .
O12' Mo4 O12 22.5(5) . .
O11 Mo4 O12 81.0(5) . .
O19 Mo4 O4 156.7(5) . 2_677
O7 Mo4 O4 75.5(6) . 2_677
O8 Mo4 O4 99.9(4) . 2_677
O7' Mo4 O4 56.4(6) . 2_677
O12' Mo4 O4 51.7(5) . 2_677
O11 Mo4 O4 90.4(5) . 2_677
O12 Mo4 O4 73.1(5) . 2_677
O19 Mo4 O2 160.2(6) . .
O7 Mo4 O2 106.7(6) . .
O8 Mo4 O2 66.4(4) . .
O7' Mo4 O2 84.2(6) . .
O12' Mo4 O2 80.0(6) . .
O11 Mo4 O2 65.5(4) . .
O12 Mo4 O2 101.9(5) . .
O4 Mo4 O2 41.8(4) 2_677 .
O12' Mo5 O20 115.9(7) . .
O12' Mo5 O13 92.6(8) . .
O20 Mo5 O13 105.1(6) . .
O12' Mo5 O25 145.5(7) . 2_677
O20 Mo5 O25 97.1(5) . 2_677
O13 Mo5 O25 87.7(5) . 2_677
O12' Mo5 O9 85.0(7) . .
O20 Mo5 O9 87.7(6) . .
O13 Mo5 O9 166.6(6) . .
O25 Mo5 O9 86.9(6) 2_677 .
O12' Mo5 O9' 90.9(8) . .
O20 Mo5 O9' 104.7(6) . .
O13 Mo5 O9' 144.8(6) . .
O25 Mo5 O9' 70.3(6) 2_677 .
O9 Mo5 O9' 22.7(5) . .
O12' Mo5 O12 21.4(6) . .
O20 Mo5 O12 94.5(6) . .
O13 Mo5 O12 99.4(6) . .
O25 Mo5 O12 164.3(6) 2_677 .
O9 Mo5 O12 83.1(7) . .
O9' Mo5 O12 96.6(7) . .
O12' Mo5 O1 88.5(7) . 2_677
O20 Mo5 O1 155.0(4) . 2_677
O13 Mo5 O1 66.0(5) . 2_677
O25 Mo5 O1 60.3(5) 2_677 2_677
O9 Mo5 O1 100.7(6) . 2_677
O9' Mo5 O1 79.0(6) . 2_677
O12 Mo5 O1 109.7(6) . 2_677
O12' Mo5 O4 52.0(6) . 2_677
O20 Mo5 O4 155.6(5) . 2_677
O13 Mo5 O4 97.0(6) . 2_677
O25 Mo5 O4 93.7(5) 2_677 2_677
O9 Mo5 O4 71.2(5) . 2_677
O9' Mo5 O4 58.9(6) . 2_677
O12 Mo5 O4 71.6(5) . 2_677
O1 Mo5 O4 46.2(4) 2_677 2_677
O21 Mo6 O11 104.2(5) . .
O21 Mo6 O14 117.0(6) . .
O11 Mo6 O14 90.5(5) . .
O21 Mo6 O14' 87.7(6) . .
O11 Mo6 O14' 105.6(5) . .
O14 Mo6 O14' 30.2(6) . .
O21 Mo6 O15 98.4(5) . .
O11 Mo6 O15 87.9(4) . .
O14 Mo6 O15 143.8(5) . .
O14' Mo6 O15 163.4(5) . .
O21 Mo6 O10 109.4(6) . 2_677
O11 Mo6 O10 143.0(5) . 2_677
O14 Mo6 O10 87.8(6) . 2_677
O14' Mo6 O10 90.9(6) . 2_677
O15 Mo6 O10 72.5(5) . 2_677
O21 Mo6 O10' 84.2(6) . 2_677
O11 Mo6 O10' 168.7(5) . 2_677
O14 Mo6 O10' 92.4(6) . 2_677
O14' Mo6 O10' 82.0(6) . 2_677
O15 Mo6 O10' 83.2(5) . 2_677
O10 Mo6 O10' 26.4(5) 2_677 2_677
O21 Mo6 O3 153.3(5) . 2_677
O11 Mo6 O3 100.8(4) . 2_677
O14 Mo6 O3 53.1(5) . 2_677
O14' Mo6 O3 76.5(6) . 2_677
O15 Mo6 O3 91.8(4) . 2_677
O10 Mo6 O3 50.6(5) 2_677 2_677
O10' Mo6 O3 72.5(5) 2_677 2_677
Si1 O1 O2 53.1(5) . .
Si1 O1 Mo1 124.7(6) . .
O2 O1 Mo1 72.0(6) . .
Si1 O1 Mo5 121.3(7) . 2_677
O2 O1 Mo5 143.1(8) . 2_677
Mo1 O1 Mo5 97.4(5) . 2_677
Si1 O1 Mo2 116.5(7) . .
O2 O1 Mo2 121.7(8) . .
Mo1 O1 Mo2 96.2(5) . .
Mo5 O1 Mo2 94.1(4) 2_677 .
Si1 O2 O4 60.6(6) . 2_677
Si1 O2 O1 59.7(6) . .
O4 O2 O1 101.6(9) 2_677 .
Si1 O2 Mo4 126.9(8) . .
O4 O2 Mo4 66.6(6) 2_677 .
O1 O2 Mo4 131.1(8) . .
Si1 O2 Mo1 124.3(7) . .
O4 O2 Mo1 141.5(8) 2_677 .
O1 O2 Mo1 65.0(6) . .
Mo4 O2 Mo1 94.3(4) . .
Si1 O3 Mo6 124.1(6) . 2_677
Si1 O3 Mo2 115.1(6) . .
Mo6 O3 Mo2 99.9(5) 2_677 .
Si1 O3 Mo3 116.6(6) . .
Mo6 O3 Mo3 99.9(5) 2_677 .
Mo2 O3 Mo3 96.4(4) . .
Si1 O4 O2 54.6(6) . 2_677
Si1 O4 Mo4 126.1(7) . 2_677
O2 O4 Mo4 71.6(6) 2_677 2_677
Si1 O4 Mo5 121.4(6) . 2_677
O2 O4 Mo5 132.6(8) 2_677 2_677
Mo4 O4 Mo5 97.0(4) 2_677 2_677
Mo2 O5 Mo1 120.0(10) . .
Mo2 O5' Mo1 146.7(11) . .
Mo2 O6 Mo3 119.1(7) . .
Mo2 O6' Mo3 142.8(9) . .
Mo4 O7 Mo3 123.2(8) . .
Mo3 O7' Mo4 150.2(10) . .
Mo4 O8 Mo1 135.4(5) . .
Mo3 O9 Mo5 125.0(7) . .
Mo3 O9' Mo5 142.8(10) . .
Mo3 O10 Mo6 152.3(9) . 2_677
Mo3 O10' Mo6 116.2(7) . 2_677
Mo6 O11 Mo4 137.9(5) . .
Mo5 O12 Mo4 118.2(7) . .
Mo5 O12' Mo4 154.8(10) . .
Mo5 O13 Mo2 137.1(6) . 2_677
Mo6 O14 Mo2 149.9(8) . 2_677
Mo6 O14' Mo2 114.8(7) . 2_677
Mo1 O15 Mo6 137.3(5) . .
Mo1 O25 Mo5 137.8(7) . 2_677
C8 N1 C9 120.1(11) . .
C8 N1 Cu1 120.0(7) . .
C9 N1 Cu1 119.7(9) . .
C20 N2 C21 118.8(11) . .
C20 N2 Cu1 118.8(9) . 2_668
C21 N2 Cu1 122.4(8) . 2_668
C13 N3 C14 122.8(11) . .
C16 N4 C15 123.6(12) . .
C2 N5 C1 116.5(10) . .
C2 N5 Cu1 123.9(8) . .
C1 N5 Cu1 119.6(8) . .
C6 N6 C7 124.4(11) . .
C5 C1 N5 121.8(11) . .
C3 C2 N5 123.6(11) . .
C2 C3 C4 119.5(12) . .
C3 C4 C5 118.4(11) . .
C1 C5 C4 119.9(10) . .
C1 C5 C6 115.7(10) . .
C4 C5 C6 124.4(10) . .
O24 C6 N6 120.5(10) . .
O24 C6 C5 120.9(10) . .
N6 C6 C5 118.2(10) . .
N6 C7 C7 109.0(14) . 2_658
N1 C8 C12 122.2(11) . .
N1 C9 C10 120.6(13) . .
C11 C10 C9 119.2(12) . .
C10 C11 C12 119.2(12) . .
C11 C12 C8 118.5(12) . .
C11 C12 C13 119.4(11) . .
C8 C12 C13 122.1(10) . .
O22 C13 N3 121.9(12) . .
O22 C13 C12 119.9(11) . .
N3 C13 C12 118.1(10) . .
N3 C14 C15 110.8(12) . .
N4 C15 C14 113.4(14) . .
O23 C16 N4 120.4(13) . .
O23 C16 C17 123.4(12) . .
N4 C16 C17 115.7(11) . .
C18 C17 C21 118.5(11) . .
C18 C17 C16 123.9(11) . .
C21 C17 C16 117.5(11) . .
C19 C18 C17 119.5(12) . .
C18 C19 C20 120.2(12) . .
N2 C20 C19 120.8(12) . .
N2 C21 C17 122.0(10) . .

loop_
_geom_bond_atom_site_label_1
_geom_bond_atom_site_label_2
_geom_bond_distance
_geom_bond_site_symmetry_2
Cu1 N5 2.004(11) .
Cu1 O1W 2.004(10) .
Cu1 N2 2.024(11) 2_668
Cu1 N1 2.058(11) .
Si1 O2 1.536(12) 2_677
Si1 O2 1.536(12) .
Si1 O4 1.641(13) 2_677
Si1 O4 1.641(13) .
Si1 O1 1.659(13) 2_677
Si1 O1 1.659(13) .
Si1 O3 1.773(13) .
Si1 O3 1.773(13) 2_677
Mo1 O16 1.675(9) .
Mo1 O15 1.802(9) .
Mo1 O25 1.812(10) .
Mo1 O8 2.035(9) .
Mo1 O5' 2.11(2) .
Mo1 O5 2.089(17) .
Mo1 O1 2.353(13) .
Mo1 O2 2.469(14) .
Mo2 O5' 1.64(2) .
Mo2 O17 1.706(8) .
Mo2 O6' 1.724(16) .
Mo2 O14 1.901(15) 2_677
Mo2 O13 2.018(11) 2_677
Mo2 O6 2.025(15) .
Mo2 O5 2.06(2) .
Mo2 O14' 2.296(17) 2_677
Mo2 O3 2.399(13) .
Mo2 O1 2.471(13) .
Mo3 O10 1.640(15) .
Mo3 O18 1.681(8) .
Mo3 O9' 1.730(17) .
Mo3 O7' 1.854(19) .
Mo3 O9 1.993(16) .
Mo3 O6' 2.060(17) .
Mo3 O10' 2.077(16) .
Mo3 O6 2.135(14) .
Mo3 O7 2.273(18) .
Mo3 O3 2.413(13) .
Mo4 O19 1.687(9) .
Mo4 O7 1.838(17) .
Mo4 O8 1.846(9) .
Mo4 O7' 1.895(19) .
Mo4 O12' 2.018(16) .
Mo4 O11 2.019(9) .
Mo4 O12 2.097(16) .
Mo4 O4 2.347(13) 2_677
Mo4 O2 2.428(14) .
Mo5 O12' 1.652(16) .
Mo5 O20 1.686(9) .
Mo5 O13 1.828(10) .
Mo5 O25 2.030(12) 2_677
Mo5 O9 2.037(15) .
Mo5 O9' 2.038(18) .
Mo5 O12 2.078(16) .
Mo5 O1 2.421(14) 2_677
Mo5 O4 2.435(13) 2_677
Mo6 O21 1.677(10) .
Mo6 O11 1.801(10) .
Mo6 O14 1.802(14) .
Mo6 O14' 1.944(15) .
Mo6 O15 2.026(10) .
Mo6 O10 2.051(15) 2_677
Mo6 O10' 2.146(16) 2_677
Mo6 O3 2.270(14) 2_677
O1 O2 1.770(18) .
O1 Mo5 2.421(14) 2_677
O2 O4 1.705(19) 2_677
O3 Mo6 2.270(14) 2_677
O4 O2 1.705(19) 2_677
O4 Mo4 2.347(13) 2_677
O4 Mo5 2.435(13) 2_677
O10 Mo6 2.051(15) 2_677
O10' Mo6 2.146(15) 2_677
O13 Mo2 2.018(11) 2_677
O14 Mo2 1.901(14) 2_677
O14' Mo2 2.296(17) 2_677
O22 C13 1.269(14) .
O23 C16 1.250(15) .
O24 C6 1.246(13) .
O25 Mo5 2.030(12) 2_677
N1 C8 1.345(15) .
N1 C9 1.347(15) .
N2 C20 1.358(15) .
N2 C21 1.374(15) .
N2 Cu1 2.024(11) 2_668
N3 C13 1.311(15) .
N3 C14 1.462(17) .
N4 C16 1.387(16) .
N4 C15 1.467(18) .
N5 C2 1.387(15) .
N5 C1 1.401(14) .
N6 C6 1.353(15) .
N6 C7 1.503(15) .
C1 C5 1.380(16) .
C2 C3 1.373(18) .
C3 C4 1.395(16) .
C4 C5 1.423(15) .
C5 C6 1.505(15) .
C7 C7 1.52(3) 2_658
C8 C12 1.421(16) .
C9 C10 1.44(2) .
C10 C11 1.39(2) .
C11 C12 1.405(17) .
C12 C13 1.492(17) .
C14 C15 1.53(2) .
C16 C17 1.510(18) .
C17 C18 1.406(17) .
C17 C21 1.420(15) .
C18 C19 1.364(18) .
C19 C20 1.438(18) .
